data_7100606
loop_
_publ_author_name
'Stefanie Dehnen'
'Rodolphe Clerac'
'Maike Melullis'

_publ_section_title
;
Ternary Mn/Ge/Se Anions from Reactions of
[Ba2(H2O)9][GeSe4]: Synthesis and Characterization of Compounds
Containing Discrete or Polymeric [Mn6Ge4Se17]6 Units
;
_journal_name_full 'Chemical Communications'
_journal_paper_doi 10.1039/b513305j
_journal_year 2005
_chemical_formula_sum 'Ba3 Ge4 H38 Mn6 O19 Se17'
_chemical_formula_weight 2716.66
_space_group_IT_number 2
_symmetry_cell_setting triclinic
_symmetry_space_group_name_Hall '-P 1'
_symmetry_space_group_name_H-M 'P -1'
_cell_angle_alpha 88.73(3)
_cell_angle_beta 73.68(3)
_cell_angle_gamma 71.06(3)
_cell_formula_units_Z 2
_cell_length_a 12.184(2)
_cell_length_b 15.089(3)
_cell_length_c 15.868(3)
_cell_measurement_temperature 203(2)
_cell_volume 2640.4(9)
_diffrn_ambient_temperature 203(2)
_exptl_crystal_density_diffrn 3.412
_cod_original_formula_sum 'H38 Ba3 Ge4 Mn6 O19 Se17'
_cod_database_code 7100606

loop_
_symmetry_equiv_pos_as_xyz
'x, y, z'
'-x, -y, -z'

loop_
_atom_site_label
_atom_site_type_symbol
_atom_site_fract_x
_atom_site_fract_y
_atom_site_fract_z
_atom_site_U_iso_or_equiv
_atom_site_adp_type
_atom_site_occupancy
_atom_site_symmetry_multiplicity
_atom_site_calc_flag
_atom_site_refinement_flags
_atom_site_disorder_assembly
_atom_site_disorder_group
_atom_site_attached_hydrogens
Ba1 Ba 0.40125(6) 0.29710(4) 0.36211(5) 0.0316(10) Uani 1 1 d . . . 0
Ba2 Ba 0.19884(6) 0.38774(5) 0.15688(5) 0.0338(10) Uani 1 1 d . . . 0
Ba3 Ba 0.80739(6) 0.07924(5) 0.28591(5) 0.0338(10) Uani 1 1 d . . . 0
Se1 Se 0.57888(10) 0.10623(7) 0.19680(7) 0.0290(11) Uani 1 1 d . . . 0
Se2 Se 0.33725(11) 0.60542(7) -0.10014(7) 0.0316(11) Uani 1 1 d . . . 0
Se3 Se 1.14574(10) 0.11920(7) 0.43609(7) 0.0298(11) Uani 1 1 d . . . 0
Se4 Se 0.75532(10) 0.39873(7) 0.40485(7) 0.0285(11) Uani 1 1 d . . . 0
Se5 Se 0.67847(10) -0.00744(7) 0.79928(7) 0.0252(11) Uani 1 1 d . . . 0
Se6 Se 0.35284(10) 0.16130(7) 0.85048(7) 0.0274(11) Uani 1 1 d . . . 0
Se7 Se 0.52857(10) 0.05613(7) 0.62157(7) 0.0266(11) Uani 1 1 d . . . 0
Se8 Se 0.23207(10) 0.81591(7) 0.07803(7) 0.0290(11) Uani 1 1 d . . . 0
Se9 Se 0.44815(10) 0.34147(7) -0.02956(7) 0.0261(11) Uani 1 1 d . . . 0
Se10 Se 0.30122(10) 0.57392(7) 0.15273(7) 0.0255(11) Uani 1 1 d . . . 0
Se11 Se 1.05385(10) -0.07977(7) 0.33103(7) 0.0249(11) Uani 1 1 d . . . 0
Se12 Se 0.79481(10) 0.15141(7) 0.49090(7) 0.0244(11) Uani 1 1 d . . . 0
Se13 Se 0.89346(9) 0.32068(7) 0.59589(7) 0.0249(11) Uani 1 1 d . . . 0
Se14 Se 0.71599(10) 0.57513(7) 0.22426(7) 0.0253(11) Uani 1 1 d . . . 0
Se15 Se 0.46335(10) 0.33130(7) 0.54680(7) 0.0244(11) Uani 1 1 d . . . 0
Se16 Se 0.45089(9) 0.50230(7) 0.33906(7) 0.0235(11) Uani 1 1 d . . . 0
Se17 Se 0.61641(9) 0.24593(7) 0.72746(7) 0.0228(11) Uani 1 1 d . . . 0
Ge1 Ge 0.49059(10) 0.01989(7) 0.77116(7) 0.0242(11) Uani 1 1 d . . . 0
Ge2 Ge 0.35645(10) 0.65836(8) 0.02997(7) 0.0258(11) Uani 1 1 d . . . 0
Ge3 Ge 0.95665(10) 0.16207(7) 0.54011(7) 0.0237(11) Uani 1 1 d . . . 0
Ge4 Ge 0.62314(10) 0.52735(7) 0.36151(7) 0.0231(11) Uani 1 1 d . . . 0
Mn1 Mn 0.56858(15) 0.16928(11) 0.88312(11) 0.0286(11) Uani 1 1 d . . . 0
Mn2 Mn 0.40683(15) 0.24663(11) 0.70010(11) 0.0278(11) Uani 1 1 d . . . 0
Mn3 Mn 0.82296(16) 0.25340(11) 0.75734(11) 0.0303(11) Uani 1 1 d . . . 0
Mn4 Mn 0.74404(15) 0.06552(11) 0.64130(11) 0.0283(11) Uani 1 1 d . . . 0
Mn5 Mn 0.48868(15) 0.42457(11) 0.81844(11) 0.0298(11) Uani 1 1 d . . . 0
Mn6 Mn 0.67789(15) 0.33056(11) 0.56724(11) 0.0287(11) Uani 1 1 d . . . 0
O1 O 0.5120(8) 0.0958(5) 1.0073(5) 0.042(2) Uani 1 1 d . . . 2
O2 O 0.2383(8) 0.2391(6) 0.6626(5) 0.042(2) Uani 1 1 d . . . 2
O3 O 0.9995(8) 0.2601(6) 0.7820(6) 0.050(3) Uani 1 1 d . . . 2
O4 O 0.1972(7) 0.4470(5) 0.3323(5) 0.039(2) Uani 1 1 d . . . 2
O5 O 0.4271(7) 0.3294(5) 0.1885(5) 0.036(2) Uani 1 1 d . . . 2
O6 O 0.6605(7) 0.2702(5) 0.2941(6) 0.039(2) Uani 1 1 d . . . 2
O7 O 0.2485(8) 0.2395(5) 0.2778(6) 0.041(2) Uani 1 1 d . . . 2
O8 O 0.7421(8) -0.0592(6) 0.3933(6) 0.047(2) Uani 1 1 d . . . 2
O9 O 0.5410(9) 0.1358(5) 0.4189(6) 0.049(3) Uani 1 1 d . . . 2
O10 O 0.1958(8) 0.3158(7) 0.5022(6) 0.054(3) Uani 1 1 d . . . 2
O11 O 0.9978(10) 0.1509(7) 0.2665(7) 0.063(3) Uani 1 1 d . . . 2
O12 O 0.2520(9) 0.2073(6) 0.0781(6) 0.058(3) Uani 1 1 d . . . 2
O13 O -0.0020(9) 0.5458(6) 0.2292(9) 0.076(4) Uani 1 1 d . . . 2
O14 O -0.0094(9) 0.3362(7) 0.2172(8) 0.077(4) Uani 1 1 d . . . 2
O15 O 0.8813(12) -0.0778(8) 0.1650(8) 0.086(4) Uani 1 1 d . . . 2
O16 O 0.8596(12) 0.1464(10) 0.1174(7) 0.091(4) Uani 1 1 d . . . 2
O17 O 0.9524(10) 0.4964(10) 0.4264(9) 0.101(5) Uani 1 1 d . . . 2
O18 O 1.008(3) 0.312(2) 0.966(2) 0.120(11) Uani 0.50 1 d P . . 2
O19 O 0.1398(17) 0.4680(13) 0.0124(13) 0.053(5) Uiso 0.50 1 d P . . 2
O20 O 0.936(3) 0.297(2) 1.080(2) 0.133(11) Uiso 0.50 1 d P . . 2
O21 O 0.140(3) 0.0595(19) 0.0315(19) 0.101(8) Uiso 0.50 1 d P . . 2

loop_
_atom_site_aniso_label
_atom_site_aniso_U_11
_atom_site_aniso_U_22
_atom_site_aniso_U_33
_atom_site_aniso_U_23
_atom_site_aniso_U_13
_atom_site_aniso_U_12
Ba1 0.0384(11) 0.0291(11) 0.0285(11) 0.0033(3) -0.0121(4) -0.0108(5)
Ba2 0.0342(11) 0.0307(11) 0.0342(11) 0.0018(3) -0.0064(4) -0.0106(5)
Ba3 0.0394(11) 0.0280(11) 0.0353(11) 0.0019(3) -0.0160(5) -0.0083(5)
Se1 0.0363(13) 0.0236(12) 0.0315(12) 0.0050(5) -0.0122(6) -0.0138(6)
Se2 0.0420(13) 0.0281(12) 0.0239(12) -0.0029(5) -0.0107(6) -0.0092(6)
Se3 0.0282(12) 0.0240(12) 0.0294(12) -0.0031(5) 0.0024(6) -0.0071(6)
Se4 0.0282(12) 0.0256(12) 0.0273(12) 0.0059(5) -0.0070(6) -0.0044(6)
Se5 0.0296(12) 0.0218(12) 0.0230(12) 0.0013(5) -0.0072(6) -0.0075(6)
Se6 0.0298(12) 0.0232(12) 0.0241(12) -0.0006(5) -0.0024(6) -0.0067(6)
Se7 0.0300(12) 0.0274(12) 0.0218(12) 0.0015(5) -0.0064(6) -0.0098(6)
Se8 0.0351(12) 0.0239(12) 0.0267(12) 0.0009(5) -0.0100(6) -0.0069(6)
Se9 0.0288(12) 0.0253(12) 0.0213(12) -0.0021(5) -0.0027(6) -0.0088(6)
Se10 0.0303(12) 0.0226(12) 0.0229(12) -0.0002(5) -0.0047(6) -0.0101(6)
Se11 0.0266(12) 0.0215(12) 0.0235(12) 0.0018(5) -0.0066(6) -0.0046(6)
Se12 0.0274(12) 0.0214(12) 0.0227(12) -0.0009(5) -0.0061(6) -0.0068(6)
Se13 0.0266(12) 0.0192(12) 0.0258(12) -0.0007(5) -0.0043(6) -0.0063(6)
Se14 0.0266(12) 0.0243(12) 0.0223(12) 0.0002(5) -0.0044(6) -0.0070(6)
Se15 0.0290(12) 0.0206(12) 0.0224(12) -0.0005(5) -0.0071(6) -0.0069(6)
Se16 0.0266(12) 0.0198(12) 0.0235(12) 0.0011(5) -0.0067(6) -0.0072(6)
Se17 0.0253(12) 0.0204(12) 0.0199(12) -0.0001(5) -0.0043(6) -0.0058(6)
Ge1 0.0284(12) 0.0207(12) 0.0231(12) 0.0010(5) -0.0068(6) -0.0080(6)
Ge2 0.0294(12) 0.0255(12) 0.0211(12) -0.0009(5) -0.0049(6) -0.0090(6)
Ge3 0.0247(12) 0.0213(12) 0.0218(12) -0.0003(5) -0.0034(6) -0.0060(6)
Ge4 0.0254(12) 0.0194(12) 0.0224(12) 0.0002(5) -0.0058(6) -0.0053(6)
Mn1 0.0362(15) 0.0257(14) 0.0226(14) -0.0009(8) -0.0053(8) -0.0109(8)
Mn2 0.0315(15) 0.0234(14) 0.0269(14) 0.0024(8) -0.0076(8) -0.0078(8)
Mn3 0.0362(15) 0.0271(14) 0.0246(14) -0.0015(8) -0.0067(8) -0.0081(8)
Mn4 0.0316(14) 0.0268(14) 0.0264(14) 0.0020(8) -0.0068(8) -0.0108(8)
Mn5 0.0326(15) 0.0301(14) 0.0263(14) 0.0031(8) -0.0084(8) -0.0100(9)
Mn6 0.0294(14) 0.0235(13) 0.0293(14) -0.0009(8) -0.0067(8) -0.0049(8)
O1 0.069(6) 0.043(5) 0.025(5) 0.012(4) -0.019(4) -0.031(4)
O2 0.044(5) 0.050(5) 0.035(5) 0.000(4) -0.011(4) -0.019(4)
O3 0.049(6) 0.065(6) 0.043(6) 0.004(5) -0.016(4) -0.027(5)
O4 0.035(5) 0.039(5) 0.039(5) -0.004(4) -0.010(4) -0.007(4)
O5 0.045(5) 0.040(5) 0.026(5) 0.005(4) -0.008(4) -0.020(4)
O6 0.038(5) 0.024(4) 0.050(6) 0.000(4) -0.013(4) -0.005(4)
O7 0.052(6) 0.033(4) 0.042(5) 0.011(4) -0.015(4) -0.019(4)
O8 0.049(6) 0.040(5) 0.063(6) 0.017(4) -0.027(5) -0.020(4)
O9 0.083(7) 0.026(4) 0.043(6) 0.015(4) -0.032(5) -0.012(4)
O10 0.048(6) 0.085(7) 0.042(6) 0.020(5) -0.017(4) -0.037(5)
O11 0.066(7) 0.078(7) 0.063(7) 0.028(6) -0.032(5) -0.035(6)
O12 0.061(7) 0.050(6) 0.055(6) -0.010(5) -0.002(5) -0.021(5)
O13 0.047(6) 0.038(5) 0.129(11) -0.019(6) -0.015(6) -0.002(5)
O14 0.042(6) 0.063(6) 0.102(9) -0.012(6) 0.018(6) -0.019(5)
O15 0.094(9) 0.071(7) 0.078(8) -0.013(6) -0.046(7) 0.012(6)
O16 0.101(10) 0.140(11) 0.046(7) 0.028(7) -0.018(6) -0.061(9)
O17 0.039(6) 0.139(11) 0.111(10) -0.065(9) 0.006(6) -0.031(7)

loop_
_geom_bond_atom_site_label_1
_geom_bond_atom_site_label_2
_geom_bond_distance
_geom_bond_site_symmetry_2
_geom_bond_publ_flag
Ba1 O5 2.735(8) . ?
Ba1 O9 2.777(8) . ?
Ba1 O10 2.780(9) . ?
Ba1 O4 2.912(8) . ?
Ba1 O7 2.917(8) . ?
Ba1 O6 2.928(8) . ?
Ba1 Se15 3.3157(14) . ?
Ba1 Se16 3.3360(14) . ?
Ba1 Se1 3.600(2) . ?
Ba1 Ba2 4.5480(16) . ?
Ba1 Ba3 4.797(2) . ?
Ba2 O19 2.73(2) . ?
Ba2 O13 2.784(9) . ?
Ba2 O14 2.800(10) . ?
Ba2 O5 2.817(8) . ?
Ba2 O12 2.819(8) . ?
Ba2 O4 2.936(8) . ?
Ba2 O7 2.939(8) . ?
Ba2 Se10 3.4167(14) . ?
Ba2 Se9 3.4829(19) . ?
Ba3 O11 2.803(10) . ?
Ba3 O16 2.815(11) . ?
Ba3 O15 2.820(11) . ?
Ba3 O6 2.839(7) . ?
Ba3 O8 2.840(8) . ?
Ba3 O9 3.185(10) . ?
Ba3 Se1 3.3716(15) . ?
Ba3 Se12 3.3997(15) . ?
Ba3 Se11 3.4266(18) . ?
Se1 Ge1 2.3147(16) 2_656 ?
Se2 Ge2 2.3283(16) . ?
Se2 Mn5 2.840(2) 1_554 ?
Se3 Ge3 2.3222(18) . ?
Se3 Mn4 2.806(2) 2_756 ?
Se4 Ge4 2.3168(18) . ?
Se4 Mn6 2.781(2) . ?
Se5 Ge1 2.3584(16) . ?
Se5 Mn4 2.731(2) . ?
Se5 Mn1 2.741(2) . ?
Se6 Ge1 2.3581(18) . ?
Se6 Mn2 2.705(2) . ?
Se6 Mn1 2.858(2) . ?
Se7 Ge1 2.3742(17) . ?
Se7 Mn4 2.778(2) . ?
Se7 Mn2 2.893(2) . ?
Se8 Ge2 2.3710(18) . ?
Se8 Mn1 2.744(2) 2_666 ?
Se8 Mn3 2.778(2) 2_666 ?
Se9 Ge2 2.3799(17) 2_665 ?
Se9 Mn5 2.689(2) 1_554 ?
Se9 Mn1 2.714(2) 1_554 ?
Se10 Ge2 2.3623(17) . ?
Se10 Mn5 2.731(2) 2_666 ?
Se10 Mn3 2.740(2) 2_666 ?
Se11 Ge3 2.3629(17) 2_756 ?
Se11 Mn4 2.694(2) 2_756 ?
Se11 Mn3 2.740(2) 2_756 ?
Se12 Ge3 2.3666(16) . ?
Se12 Mn4 2.704(2) . ?
Se12 Mn6 2.735(2) . ?
Se13 Ge3 2.3705(16) . ?
Se13 Mn6 2.746(2) . ?
Se13 Mn3 2.747(2) . ?
Se14 Ge4 2.3702(17) . ?
Se14 Mn2 2.726(2) 2_666 ?
Se14 Mn5 2.760(2) 2_666 ?
Se15 Ge4 2.3650(17) 2_666 ?
Se15 Mn6 2.720(2) . ?
Se15 Mn2 2.741(2) . ?
Se16 Ge4 2.3697(15) . ?
Se16 Mn6 2.705(2) 2_666 ?
Se16 Mn5 2.716(2) 2_666 ?
Se17 Mn1 2.698(2) . ?
Se17 Mn2 2.705(2) . ?
Se17 Mn3 2.725(2) . ?
Se17 Mn4 2.814(2) . ?
Se17 Mn5 2.821(2) . ?
Se17 Mn6 2.839(2) . ?
Ge1 Se1 2.3147(16) 2_656 ?
Ge2 Se9 2.3799(16) 2_665 ?
Ge3 Se11 2.3629(17) 2_756 ?
Ge4 Se15 2.3650(17) 2_666 ?
Mn1 O1 2.286(8) . ?
Mn1 Se9 2.714(2) 1_556 ?
Mn1 Se8 2.744(2) 2_666 ?
Mn2 O2 2.328(8) . ?
Mn2 Se14 2.726(2) 2_666 ?
Mn3 O3 2.324(8) . ?
Mn3 Se11 2.740(2) 2_756 ?
Mn3 Se10 2.740(2) 2_666 ?
Mn3 Se8 2.778(2) 2_666 ?
Mn4 Se11 2.694(2) 2_756 ?
Mn4 Se3 2.806(2) 2_756 ?
Mn5 Se9 2.689(2) 1_556 ?
Mn5 Se16 2.716(2) 2_666 ?
Mn5 Se10 2.731(2) 2_666 ?
Mn5 Se14 2.760(2) 2_666 ?
Mn5 Se2 2.840(2) 1_556 ?
Mn6 Se16 2.705(2) 2_666 ?
O18 O20 1.83(5) . ?
